data_7209550
loop_
_publ_author_name
'Aaker\"oy, Christer B.'
'Panikkattu, Sheelu'
'Chopade, Prashant D.'
'Desper, John'

_publ_section_title
;
 Competing hydrogen-bond and halogen-bond donors in crystal engineering
;
_journal_issue 16
_journal_name_full CrystEngComm
_journal_page_first 3125
_journal_paper_doi 10.1039/c2ce26747k
_journal_volume 15
_journal_year 2013
_chemical_formula_moiety
;
(C10 H8 N4) (C7 H2 F4 I N O)
;
_chemical_formula_sum 'C17 H10 F4 I N5 O'
_chemical_formula_weight 503.20
_chemical_name_common
;4,4'-AzoPy 8HBXB (4-pyridyl)-N=N-(4-pyridyl), 4-I-F4-PhCHO
oxime
;
_chemical_name_systematic
;
4,4'-AzoPy 8HBXB (4-pyridyl)-N=N-(4-pyridyl), 4-I-F4-PhCHO oxime
;
_space_group_IT_number 15
_symmetry_cell_setting monoclinic
_symmetry_space_group_name_Hall '-C 2yc'
_symmetry_space_group_name_H-M 'C 1 2/c 1'
_atom_sites_solution_hydrogens geom
_atom_sites_solution_primary direct
_atom_sites_solution_secondary difmap
_audit_creation_method SHELXL-97
_cell_angle_alpha 90.00
_cell_angle_beta 96.518(2)
_cell_angle_gamma 90.00
_cell_formula_units_Z 8
_cell_length_a 17.6282(7)
_cell_length_b 6.3167(3)
_cell_length_c 31.7318(14)
_cell_measurement_reflns_used 9920
_cell_measurement_temperature 120(2)
_cell_measurement_theta_max 32.64
_cell_measurement_theta_min 2.53
_cell_volume 3510.6(3)
_computing_cell_refinement 'Bruker SAINT'
_computing_data_collection 'Bruker APEX2'
_computing_data_reduction 'Bruker SAINT'
_computing_molecular_graphics 'Bruker SHELXTL'
_computing_publication_material 'Bruker SHELXTL'
_computing_structure_refinement 'SHELXL-97 (Sheldrick, 2008)'
_computing_structure_solution 'SHELXS-97 (Sheldrick, 2008)'
_diffrn_ambient_temperature 120(2)
_diffrn_measured_fraction_theta_full 0.969
_diffrn_measured_fraction_theta_max 0.969
_diffrn_measurement_device_type 'Bruker APEX-II CCD'
_diffrn_measurement_method '\f and \w scans'
_diffrn_radiation_monochromator graphite
_diffrn_radiation_source 'fine-focus sealed tube'
_diffrn_radiation_type MoK\a
_diffrn_radiation_wavelength 0.71073
_diffrn_reflns_av_R_equivalents 0.0257
_diffrn_reflns_av_sigmaI/netI 0.0250
_diffrn_reflns_limit_h_max 24
_diffrn_reflns_limit_h_min -26
_diffrn_reflns_limit_k_max 9
_diffrn_reflns_limit_k_min -9
_diffrn_reflns_limit_l_max 48
_diffrn_reflns_limit_l_min -47
_diffrn_reflns_number 27187
_diffrn_reflns_theta_full 32.57
_diffrn_reflns_theta_max 32.57
_diffrn_reflns_theta_min 2.53
_exptl_absorpt_coefficient_mu 1.884
_exptl_absorpt_correction_T_max 0.9284
_exptl_absorpt_correction_T_min 0.6401
_exptl_absorpt_correction_type multi-scan
_exptl_absorpt_process_details SADABS
_exptl_crystal_colour orange
_exptl_crystal_density_diffrn 1.904
_exptl_crystal_density_method 'not measured'
_exptl_crystal_description plate
_exptl_crystal_F_000 1952
_exptl_crystal_size_max 0.26
_exptl_crystal_size_mid 0.18
_exptl_crystal_size_min 0.04
_refine_diff_density_max 0.825
_refine_diff_density_min -0.457
_refine_diff_density_rms 0.087
_refine_ls_extinction_method none
_refine_ls_goodness_of_fit_ref 1.040
_refine_ls_hydrogen_treatment mixed
_refine_ls_matrix_type full
_refine_ls_number_parameters 256
_refine_ls_number_reflns 6206
_refine_ls_number_restraints 0
_refine_ls_restrained_S_all 1.040
_refine_ls_R_factor_all 0.0303
_refine_ls_R_factor_gt 0.0239
_refine_ls_shift/su_max 0.002
_refine_ls_shift/su_mean 0.000
_refine_ls_structure_factor_coef Fsqd
_refine_ls_weighting_details 'calc w=1/[\s^2^(Fo^2^)+(0.0250P)^2^+4.0000P] where P=(Fo^2^+2Fc^2^)/3'
_refine_ls_weighting_scheme calc
_refine_ls_wR_factor_gt 0.0548
_refine_ls_wR_factor_ref 0.0575
_reflns_number_gt 5308
_reflns_number_total 6206
_reflns_threshold_expression >2sigma(I)
_cod_data_source_file c2ce26747k.txt
_cod_data_source_block 4,4'-azpy:Ox-I
_cod_depositor_comments
;
The following automatic conversions were performed:

'_symmetry_cell_setting' value 'Monoclinic' changed to 'monoclinic'
according to /home/saulius/struct/CIF-dictionaries/cif_core.dic
dictionary named 'cif_core.dic' version 2.4.2 from 2011-04-26.

Automatic conversion script
Id: cif_fix_values 1891 2012-01-12 08:04:46Z andrius 
;
_cod_original_sg_symbol_H-M C2/c
_cod_database_code 7209550

loop_
_symmetry_equiv_pos_as_xyz
'x, y, z'
'-x, y, -z+1/2'
'x+1/2, y+1/2, z'
'-x+1/2, y+1/2, -z+1/2'
'-x, -y, -z'
'x, -y, z-1/2'
'-x+1/2, -y+1/2, -z'
'x+1/2, -y+1/2, z-1/2'

loop_
_atom_site_label
_atom_site_type_symbol
_atom_site_fract_x
_atom_site_fract_y
_atom_site_fract_z
_atom_site_U_iso_or_equiv
_atom_site_adp_type
_atom_site_occupancy
_atom_site_symmetry_multiplicity
_atom_site_calc_flag
_atom_site_refinement_flags
N11 N 0.69588(8) 0.5108(2) 0.21526(5) 0.0237(3) Uani 1 1 d .
C12 C 0.74795(10) 0.5603(3) 0.18921(6) 0.0229(3) Uani 1 1 d .
H12 H 0.7685 0.6995 0.1906 0.027 Uiso 1 1 calc R
C13 C 0.77328(9) 0.4210(2) 0.16066(5) 0.0213(3) Uani 1 1 d .
H13 H 0.8100 0.4628 0.1426 0.026 Uiso 1 1 calc R
C14 C 0.74367(8) 0.2177(3) 0.15904(5) 0.0195(3) Uani 1 1 d .
N14 N 0.76434(8) 0.0582(2) 0.13054(5) 0.0217(3) Uani 1 1 d .
C15 C 0.69153(9) 0.1602(3) 0.18647(5) 0.0228(3) Uani 1 1 d .
H15 H 0.6717 0.0204 0.1865 0.027 Uiso 1 1 calc R
C16 C 0.66910(9) 0.3121(3) 0.21388(6) 0.0240(3) Uani 1 1 d .
H16 H 0.6330 0.2738 0.2326 0.029 Uiso 1 1 calc R
N21 N 0.86401(8) -0.3125(2) 0.01388(5) 0.0253(3) Uani 1 1 d .
C22 C 0.81156(10) -0.3636(3) 0.03939(6) 0.0247(3) Uani 1 1 d .
H22 H 0.7895 -0.5009 0.0368 0.030 Uiso 1 1 calc R
C23 C 0.78768(9) -0.2283(3) 0.06929(5) 0.0226(3) Uani 1 1 d .
H23 H 0.7499 -0.2703 0.0867 0.027 Uiso 1 1 calc R
C24 C 0.82058(9) -0.0284(3) 0.07322(5) 0.0204(3) Uani 1 1 d .
N24 N 0.80119(8) 0.1290(2) 0.10237(5) 0.0228(3) Uani 1 1 d .
C25 C 0.87433(9) 0.0291(3) 0.04645(6) 0.0236(3) Uani 1 1 d .
H25 H 0.8967 0.1661 0.0480 0.028 Uiso 1 1 calc R
C26 C 0.89419(10) -0.1191(3) 0.01757(6) 0.0253(3) Uani 1 1 d .
H26 H 0.9313 -0.0810 -0.0006 0.030 Uiso 1 1 calc R
C31 C 0.50959(9) 0.5161(3) 0.33929(5) 0.0194(3) Uani 1 1 d .
C32 C 0.53901(8) 0.3158(3) 0.34950(5) 0.0206(3) Uani 1 1 d .
F32 F 0.59527(6) 0.23616(16) 0.32932(4) 0.0284(2) Uani 1 1 d .
C33 C 0.51264(8) 0.1922(2) 0.38045(5) 0.0198(3) Uani 1 1 d .
F33 F 0.54624(5) 0.00380(16) 0.38893(3) 0.0250(2) Uani 1 1 d .
C34 C 0.45447(8) 0.2589(2) 0.40321(5) 0.0195(3) Uani 1 1 d .
I1 I 0.414643(5) 0.072635(16) 0.450479(3) 0.02099(4) Uani 1 1 d .
C35 C 0.42431(9) 0.4567(3) 0.39310(5) 0.0201(3) Uani 1 1 d .
F35 F 0.36721(6) 0.53166(16) 0.41355(3) 0.0254(2) Uani 1 1 d .
C36 C 0.45076(9) 0.5802(2) 0.36216(5) 0.0198(3) Uani 1 1 d .
F36 F 0.41784(5) 0.77011(15) 0.35378(3) 0.0239(2) Uani 1 1 d .
C37 C 0.53701(9) 0.6589(3) 0.30805(5) 0.0221(3) Uani 1 1 d .
H37A H 0.5155 0.7964 0.3042 0.027 Uiso 1 1 calc R
N37 N 0.58941(8) 0.6011(2) 0.28597(5) 0.0226(3) Uani 1 1 d .
O37 O 0.60776(7) 0.7608(2) 0.25895(4) 0.0257(2) Uani 1 1 d .
H37 H 0.6380(13) 0.699(4) 0.2455(7) 0.031 Uiso 1 1 d .

loop_
_atom_site_aniso_label
_atom_site_aniso_U_11
_atom_site_aniso_U_22
_atom_site_aniso_U_33
_atom_site_aniso_U_23
_atom_site_aniso_U_13
_atom_site_aniso_U_12
N11 0.0252(6) 0.0249(7) 0.0215(7) -0.0007(6) 0.0049(5) -0.0006(5)
C12 0.0259(7) 0.0199(7) 0.0233(8) 0.0003(6) 0.0043(6) -0.0016(6)
C13 0.0212(7) 0.0221(7) 0.0212(7) 0.0007(6) 0.0046(6) -0.0026(5)
C14 0.0202(6) 0.0209(7) 0.0172(7) 0.0000(6) 0.0014(5) -0.0009(5)
N14 0.0228(6) 0.0226(7) 0.0200(6) -0.0004(5) 0.0036(5) -0.0020(5)
C15 0.0247(7) 0.0217(8) 0.0222(7) 0.0016(6) 0.0036(6) -0.0042(6)
C16 0.0252(7) 0.0268(8) 0.0210(7) 0.0013(7) 0.0064(6) -0.0022(6)
N21 0.0271(6) 0.0274(7) 0.0217(7) -0.0014(6) 0.0038(5) 0.0037(6)
C22 0.0274(7) 0.0218(7) 0.0250(8) -0.0018(7) 0.0034(6) -0.0006(6)
C23 0.0233(7) 0.0226(7) 0.0225(8) 0.0004(6) 0.0046(6) -0.0021(6)
C24 0.0203(6) 0.0213(7) 0.0197(7) 0.0004(6) 0.0030(6) 0.0005(5)
N24 0.0247(6) 0.0230(6) 0.0215(7) -0.0003(6) 0.0059(5) -0.0017(5)
C25 0.0249(7) 0.0236(8) 0.0232(8) 0.0012(7) 0.0062(6) -0.0016(6)
C26 0.0252(7) 0.0296(8) 0.0220(8) 0.0016(7) 0.0063(6) 0.0010(6)
C31 0.0196(6) 0.0197(7) 0.0188(7) -0.0019(6) 0.0016(5) 0.0020(5)
C32 0.0176(6) 0.0228(7) 0.0221(7) -0.0020(6) 0.0048(6) 0.0038(5)
F32 0.0277(5) 0.0256(5) 0.0346(6) 0.0040(4) 0.0150(4) 0.0106(4)
C33 0.0184(6) 0.0179(7) 0.0229(7) -0.0008(6) 0.0012(6) 0.0032(5)
F33 0.0243(4) 0.0187(4) 0.0325(6) 0.0026(4) 0.0054(4) 0.0067(4)
C34 0.0186(6) 0.0206(7) 0.0193(7) -0.0008(6) 0.0019(5) 0.0003(5)
I1 0.02142(5) 0.02173(6) 0.01999(5) -0.00010(4) 0.00306(4) -0.00063(3)
C35 0.0176(6) 0.0228(7) 0.0203(7) -0.0045(6) 0.0034(5) 0.0029(5)
F35 0.0231(4) 0.0275(5) 0.0271(5) -0.0024(4) 0.0093(4) 0.0068(4)
C36 0.0196(6) 0.0177(7) 0.0217(7) -0.0022(6) 0.0000(6) 0.0042(5)
F36 0.0264(4) 0.0188(4) 0.0267(5) 0.0011(4) 0.0040(4) 0.0082(4)
C37 0.0250(7) 0.0201(7) 0.0212(7) -0.0007(6) 0.0025(6) 0.0028(6)
N37 0.0248(6) 0.0226(7) 0.0207(6) 0.0017(5) 0.0042(5) -0.0007(5)
O37 0.0316(6) 0.0237(6) 0.0231(6) 0.0030(5) 0.0080(5) 0.0004(5)

loop_
_atom_type_symbol
_atom_type_description
_atom_type_scat_dispersion_real
_atom_type_scat_dispersion_imag
_atom_type_scat_source
C C 0.0033 0.0016 'International Tables Vol C Tables 4.2.6.8 and 6.1.1.4'
H H 0.0000 0.0000 'International Tables Vol C Tables 4.2.6.8 and 6.1.1.4'
N N 0.0061 0.0033 'International Tables Vol C Tables 4.2.6.8 and 6.1.1.4'
O O 0.0106 0.0060 'International Tables Vol C Tables 4.2.6.8 and 6.1.1.4'
F F 0.0171 0.0103 'International Tables Vol C Tables 4.2.6.8 and 6.1.1.4'
I I -0.4742 1.8119 'International Tables Vol C Tables 4.2.6.8 and 6.1.1.4'

loop_
_geom_angle_atom_site_label_1
_geom_angle_atom_site_label_2
_geom_angle_atom_site_label_3
_geom_angle
_geom_angle_site_symmetry_3
C16 N11 C12 117.51(15) .
N11 C12 C13 123.65(15) .
N11 C12 H12 118.2 .
C13 C12 H12 118.2 .
C12 C13 C14 117.98(15) .
C12 C13 H13 121.0 .
C14 C13 H13 121.0 .
C15 C14 C13 119.61(15) .
C15 C14 N14 116.65(14) .
C13 C14 N14 123.73(14) .
N24 N14 C14 113.11(14) .
C16 C15 C14 118.13(15) .
C16 C15 H15 120.9 .
C14 C15 H15 120.9 .
N11 C16 C15 123.07(15) .
N11 C16 H16 118.5 .
C15 C16 H16 118.5 .
C26 N21 C22 117.74(15) .
N21 C22 C23 123.62(16) .
N21 C22 H22 118.2 .
C23 C22 H22 118.2 .
C22 C23 C24 117.95(15) .
C22 C23 H23 121.0 .
C24 C23 H23 121.0 .
C23 C24 C25 119.29(15) .
C23 C24 N24 124.30(14) .
C25 C24 N24 116.38(15) .
N14 N24 C24 113.47(14) .
C26 C25 C24 117.99(16) .
C26 C25 H25 121.0 .
C24 C25 H25 121.0 .
N21 C26 C25 123.40(16) .
N21 C26 H26 118.3 .
C25 C26 H26 118.3 .
C36 C31 C32 115.01(14) .
C36 C31 C37 119.85(15) .
C32 C31 C37 125.12(14) .
F32 C32 C33 117.21(14) .
F32 C32 C31 120.47(14) .
C33 C32 C31 122.32(14) .
F33 C33 C32 117.94(13) .
F33 C33 C34 120.05(14) .
C32 C33 C34 121.99(14) .
C35 C34 C33 116.24(15) .
C35 C34 I1 121.62(11) .
C33 C34 I1 122.13(12) .
C34 I1 N21 178.38(5) 8_446
F35 C35 C36 118.52(14) .
F35 C35 C34 119.75(14) .
C36 C35 C34 121.73(14) .
F36 C36 C35 118.22(14) .
F36 C36 C31 119.07(15) .
C35 C36 C31 122.70(14) .
N37 C37 C31 120.80(15) .
N37 C37 H37A 119.6 .
C31 C37 H37A 119.6 .
C37 N37 O37 111.47(14) .
N37 O37 H37 100.7(16) .

loop_
_geom_bond_atom_site_label_1
_geom_bond_atom_site_label_2
_geom_bond_distance
_geom_bond_site_symmetry_2
N11 C16 1.340(2) .
N11 C12 1.340(2) .
C12 C13 1.373(2) .
C12 H12 0.9500 .
C13 C14 1.385(2) .
C13 H13 0.9500 .
C14 C15 1.384(2) .
C14 N14 1.428(2) .
N14 N24 1.2462(19) .
C15 C16 1.383(2) .
C15 H15 0.9500 .
C16 H16 0.9500 .
N21 C26 1.332(2) .
N21 C22 1.336(2) .
C22 C23 1.378(2) .
C22 H22 0.9500 .
C23 C24 1.389(2) .
C23 H23 0.9500 .
C24 C25 1.391(2) .
C24 N24 1.425(2) .
C25 C26 1.383(2) .
C25 H25 0.9500 .
C26 H26 0.9500 .
C31 C36 1.392(2) .
C31 C32 1.392(2) .
C31 C37 1.462(2) .
C32 F32 1.3382(17) .
C32 C33 1.376(2) .
C33 F33 1.3430(18) .
C33 C34 1.385(2) .
C34 C35 1.381(2) .
C34 I1 2.0896(16) .
I1 N21 2.8200(15) 8_446
C35 F35 1.3443(17) .
C35 C36 1.376(2) .
C36 F36 1.3462(17) .
C37 N37 1.275(2) .
C37 H37A 0.9500 .
N37 O37 1.3863(18) .
O37 H37 0.82(2) .

loop_
_geom_hbond_atom_site_label_D
_geom_hbond_atom_site_label_H
_geom_hbond_atom_site_label_A
_geom_hbond_distance_DH
_geom_hbond_distance_HA
_geom_hbond_distance_DA
_geom_hbond_angle_DHA
O37 H37 N11 0.82(2) 1.90(2) 2.7052(19) 169(2)

loop_
_geom_torsion_atom_site_label_1
_geom_torsion_atom_site_label_2
_geom_torsion_atom_site_label_3
_geom_torsion_atom_site_label_4
_geom_torsion
_geom_torsion_site_symmetry_4
C16 N11 C12 C13 2.0(3) .
N11 C12 C13 C14 -0.6(3) .
C12 C13 C14 C15 -1.4(2) .
C12 C13 C14 N14 179.24(16) .
C15 C14 N14 N24 168.89(15) .
C13 C14 N14 N24 -11.8(2) .
C13 C14 C15 C16 1.9(2) .
N14 C14 C15 C16 -178.71(15) .
C12 N11 C16 C15 -1.4(3) .
C14 C15 C16 N11 -0.5(3) .
C26 N21 C22 C23 -0.5(3) .
N21 C22 C23 C24 -0.5(3) .
C22 C23 C24 C25 1.6(2) .
C22 C23 C24 N24 179.37(16) .
C14 N14 N24 C24 -178.68(13) .
C23 C24 N24 N14 14.8(2) .
C25 C24 N24 N14 -167.34(15) .
C23 C24 C25 C26 -1.7(3) .
N24 C24 C25 C26 -179.60(15) .
C22 N21 C26 C25 0.4(3) .
C24 C25 C26 N21 0.7(3) .
C36 C31 C32 F32 179.35(15) .
C37 C31 C32 F32 -2.2(3) .
C36 C31 C32 C33 -1.1(2) .
C37 C31 C32 C33 177.37(16) .
F32 C32 C33 F33 1.6(2) .
C31 C32 C33 F33 -177.97(15) .
F32 C32 C33 C34 -179.84(15) .
C31 C32 C33 C34 0.6(3) .
F33 C33 C34 C35 178.57(14) .
C32 C33 C34 C35 0.0(2) .
F33 C33 C34 I1 -1.1(2) .
C32 C33 C34 I1 -179.65(12) .
C35 C34 I1 N21 -178(100) 8_446
C33 C34 I1 N21 2(2) 8_446
C33 C34 C35 F35 179.41(14) .
I1 C34 C35 F35 -0.9(2) .
C33 C34 C35 C36 -0.1(2) .
I1 C34 C35 C36 179.60(12) .
F35 C35 C36 F36 -0.3(2) .
C34 C35 C36 F36 179.24(14) .
F35 C35 C36 C31 -179.99(15) .
C34 C35 C36 C31 -0.5(3) .
C32 C31 C36 F36 -178.68(14) .
C37 C31 C36 F36 2.8(2) .
C32 C31 C36 C35 1.0(2) .
C37 C31 C36 C35 -177.51(16) .
C36 C31 C37 N37 -178.10(16) .
C32 C31 C37 N37 3.5(3) .
C31 C37 N37 O37 -178.95(14) .
